data_8107057
loop_
_publ_author_name
'Elaieb, Fethi'
'S\'emeril, David'
'Matt, Dominique'
'Hedhli, Ahmed'

_publ_section_title
;
 Crystal structure of
 5,17-bis-cyano-25,26,27,28-tetrapropyloxy-calix[4]arene, C42H46N2O4
;
_journal_issue 3
_journal_name_full 'Zeitschrift f\"ur Kristallographie - New Crystal Structures'
_journal_page_first 943
_journal_page_last 945
_journal_paper_doi 10.1515/ncrs-2016-0015
_journal_volume 231
_journal_year 2016
_chemical_formula_moiety 'C42 H46 N2 O4'
_chemical_formula_sum 'C42 H46 N2 O4'
_chemical_formula_weight 642.81
_space_group_crystal_system orthorhombic
_space_group_IT_number 54
_space_group_name_Hall '-P 2a 2ac'
_space_group_name_H-M_alt 'P c c a'
_atom_sites_solution_hydrogens geom
_atom_sites_solution_primary direct
_atom_sites_solution_secondary difmap
_cell_angle_alpha 90
_cell_angle_beta 90
_cell_angle_gamma 90
_cell_formula_units_Z 4
_cell_length_a 14.9100(5)
_cell_length_b 17.2508(6)
_cell_length_c 16.0857(6)
_cell_measurement_reflns_used 9725
_cell_measurement_temperature 173(2)
_cell_measurement_theta_max 28.80
_cell_measurement_theta_min 2.21
_cell_volume 4137.4(3)
_computing_cell_refinement 'Bruker SAINT'
_computing_data_collection 'Bruker APEX2'
_computing_data_reduction 'Bruker SAINT'
_computing_molecular_graphics 'Bruker SHELXTL'
_computing_publication_material 'Bruker SHELXTL'
_computing_structure_refinement 'SHELXL-2013 (Sheldrick, 2013)'
_computing_structure_solution 'SHELXS-2013 (Sheldrick, 2013)'
_diffrn_ambient_temperature 173(2)
_diffrn_measured_fraction_theta_full 0.999
_diffrn_measured_fraction_theta_max 0.997
_diffrn_measurement_device_type 'Bruker APEX-II CCD'
_diffrn_measurement_method '\f and \w scans'
_diffrn_radiation_type MoK\a
_diffrn_radiation_wavelength 0.71073
_diffrn_reflns_av_R_equivalents 0.0304
_diffrn_reflns_av_unetI/netI 0.0269
_diffrn_reflns_Laue_measured_fraction_full 0.999
_diffrn_reflns_Laue_measured_fraction_max 0.997
_diffrn_reflns_limit_h_max 20
_diffrn_reflns_limit_h_min -19
_diffrn_reflns_limit_k_max 23
_diffrn_reflns_limit_k_min -14
_diffrn_reflns_limit_l_max 21
_diffrn_reflns_limit_l_min -21
_diffrn_reflns_number 35713
_diffrn_reflns_point_group_measured_fraction_full 0.999
_diffrn_reflns_point_group_measured_fraction_max 0.997
_diffrn_reflns_theta_full 25.242
_diffrn_reflns_theta_max 29.039
_diffrn_reflns_theta_min 2.205
_diffrn_source 'fine focus sealed tube'
_exptl_absorpt_coefficient_mu 0.066
_exptl_absorpt_correction_T_max 0.7458
_exptl_absorpt_correction_T_min 0.6785
_exptl_absorpt_correction_type multi-scan
_exptl_absorpt_process_details sadabs
_exptl_crystal_colour colourless
_exptl_crystal_density_diffrn 1.032
_exptl_crystal_description prism
_exptl_crystal_F_000 1376
_exptl_crystal_size_max 0.500
_exptl_crystal_size_mid 0.450
_exptl_crystal_size_min 0.400
_platon_squeeze_details
;
 The residual electron density was assigned to half a molecule of the
 dichloromethane solvent [179/8 = 22 e per asymmetric unit; half a
 molecule of CH2Cl2 would give 21e].
;
_refine_diff_density_max 0.577
_refine_diff_density_min -0.377
_refine_diff_density_rms 0.058
_refine_ls_extinction_coef .
_refine_ls_extinction_method none
_refine_ls_goodness_of_fit_ref 1.071
_refine_ls_hydrogen_treatment constr
_refine_ls_matrix_type full
_refine_ls_number_parameters 233
_refine_ls_number_reflns 5504
_refine_ls_number_restraints 0
_refine_ls_restrained_S_all 1.071
_refine_ls_R_factor_all 0.0934
_refine_ls_R_factor_gt 0.0710
_refine_ls_shift/su_max 0.000
_refine_ls_shift/su_mean 0.000
_refine_ls_structure_factor_coef Fsqd
_refine_ls_weighting_details 'w=1/[\s^2^(Fo^2^)+(0.1336P)^2^+0.8417P] where P=(Fo^2^+2Fc^2^)/3'
_refine_ls_weighting_scheme calc
_refine_ls_wR_factor_gt 0.2152
_refine_ls_wR_factor_ref 0.2308
_reflns_Friedel_coverage 0.000
_reflns_Friedel_fraction_full .
_reflns_Friedel_fraction_max .
_reflns_number_gt 3893
_reflns_number_total 5504
_reflns_threshold_expression 'I > 2\s(I)'
_cod_data_source_file suppl_ncrs-2016-0015_suppl.cif
_cod_data_source_block dmfe160126
_cod_database_code 8107057
_shelx_space_group_comment
;
The symmetry employed for this shelxl refinement is uniquely defined
by the following loop, which should always be used as a source of
symmetry information in preference to the above space-group names.
They are only intended as comments.
;
_shelx_estimated_absorpt_t_min 0.968
_shelx_estimated_absorpt_t_max 0.974
_shelxl_version_number 2013-4

loop_
_space_group_symop_operation_xyz
'x, y, z'
'x+1/2, -y, -z+1/2'
'-x, y, -z+1/2'
'-x+1/2, -y, z'
'-x, -y, -z'
'-x-1/2, y, z-1/2'
'x, -y, z-1/2'
'x-1/2, y, -z'

loop_
_atom_site_label
_atom_site_type_symbol
_atom_site_fract_x
_atom_site_fract_y
_atom_site_fract_z
_atom_site_U_iso_or_equiv
_atom_site_adp_type
_atom_site_occupancy
_atom_site_site_symmetry_order
_atom_site_calc_flag
_atom_site_refinement_flags_posn
_atom_site_refinement_flags_adp
_atom_site_refinement_flags_occupancy
_atom_site_disorder_assembly
_atom_site_disorder_group
C1 C 0.13609(11) 0.81583(11) 0.43074(11) 0.0398(4) Uani 1 1 d . . . . .
C2 C 0.19732(13) 0.86541(12) 0.46900(13) 0.0496(5) Uani 1 1 d . . . . .
H2 H 0.1864 0.8826 0.5242 0.059 Uiso 1 1 calc R U . . .
C3 C 0.27366(13) 0.88986(13) 0.42795(15) 0.0542(5) Uani 1 1 d . . . . .
H3 H 0.3159 0.9220 0.4556 0.065 Uiso 1 1 calc R U . . .
C4 C 0.28852(12) 0.86742(12) 0.34604(14) 0.0488(5) Uani 1 1 d . . . . .
H4 H 0.3402 0.8856 0.3175 0.059 Uiso 1 1 calc R U . . .
C5 C 0.22802(11) 0.81817(11) 0.30498(12) 0.0399(4) Uani 1 1 d . . . . .
C6 C 0.15468(11) 0.79039(10) 0.35039(11) 0.0371(4) Uani 1 1 d . . . . .
C7 C 0.23495(11) 0.80088(12) 0.21339(12) 0.0425(4) Uani 1 1 d . . . . .
H7A H 0.2298 0.7443 0.2041 0.051 Uiso 1 1 calc R U . . .
H7B H 0.2941 0.8181 0.1923 0.051 Uiso 1 1 calc R U . . .
C8 C -0.16047(10) 0.84285(10) 0.33337(10) 0.0358(4) Uani 1 1 d . . . . .
C9 C -0.14853(11) 0.92183(10) 0.32185(11) 0.0379(4) Uani 1 1 d . . . . .
H9 H -0.1886 0.9497 0.2871 0.046 Uiso 1 1 calc R U . . .
C10 C -0.07803(11) 0.96065(10) 0.36095(11) 0.0372(4) Uani 1 1 d . . . . .
C11 C -0.01741(11) 0.91992(10) 0.40990(11) 0.0377(4) Uani 1 1 d . . . . .
H11 H 0.0312 0.9466 0.4352 0.045 Uiso 1 1 calc R U . . .
C12 C -0.02712(11) 0.84092(10) 0.42214(10) 0.0361(4) Uani 1 1 d . . . . .
C13 C -0.10032(11) 0.80318(10) 0.38558(10) 0.0348(4) Uani 1 1 d . . . . .
C14 C 0.04579(12) 0.79722(11) 0.46952(11) 0.0418(4) Uani 1 1 d . . . . .
H14A H 0.0455 0.8130 0.5287 0.050 Uiso 1 1 calc R U . . .
H14B H 0.0344 0.7407 0.4667 0.050 Uiso 1 1 calc R U . . .
C15 C 0.0989(4) 0.6618(3) 0.3350(3) 0.0738(11) Uani 0.7 1 d . . P A 1
H15A H 0.1213 0.6590 0.3928 0.089 Uiso 0.7 1 calc R U P A 1
H15B H 0.0370 0.6411 0.3350 0.089 Uiso 0.7 1 calc R U P A 1
C16 C 0.1531(4) 0.6125(3) 0.2848(4) 0.0957(14) Uani 0.7 1 d . . P A 1
H16A H 0.2171 0.6244 0.2948 0.115 Uiso 0.7 1 calc R U P A 1
H16B H 0.1402 0.6227 0.2254 0.115 Uiso 0.7 1 calc R U P A 1
C17 C 0.1354(6) 0.5260(3) 0.3039(5) 0.132(3) Uani 0.7 1 d . . P A 1
H17A H 0.1410 0.5170 0.3638 0.198 Uiso 0.7 1 calc R U P A 1
H17B H 0.1793 0.4940 0.2742 0.198 Uiso 0.7 1 calc R U P A 1
H17C H 0.0748 0.5121 0.2857 0.198 Uiso 0.7 1 calc R U P A 1
C15B C 0.1260(10) 0.6666(7) 0.3046(8) 0.0738(11) Uani 0.3 1 d . . P A 2
H15C H 0.1917 0.6661 0.3132 0.089 Uiso 0.3 1 calc R U P A 2
H15D H 0.1139 0.6472 0.2478 0.089 Uiso 0.3 1 calc R U P A 2
C16B C 0.0817(9) 0.6118(6) 0.3681(9) 0.0957(14) Uani 0.3 1 d . . P A 2
H16C H 0.1060 0.6242 0.4239 0.115 Uiso 0.3 1 calc R U P A 2
H16D H 0.0167 0.6232 0.3693 0.115 Uiso 0.3 1 calc R U P A 2
C17B C 0.0933(15) 0.5275(8) 0.3537(14) 0.132(3) Uani 0.3 1 d . . P A 2
H17D H 0.1568 0.5161 0.3436 0.198 Uiso 0.3 1 calc R U P A 2
H17E H 0.0579 0.5117 0.3052 0.198 Uiso 0.3 1 calc R U P A 2
H17F H 0.0728 0.4988 0.4028 0.198 Uiso 0.3 1 calc R U P A 2
C18 C -0.1640(2) 0.70562(14) 0.46915(18) 0.0706(8) Uani 1 1 d . . . . .
H18A H -0.2237 0.7306 0.4650 0.085 Uiso 1 1 calc R U . . .
H18B H -0.1341 0.7252 0.5199 0.085 Uiso 1 1 calc R U . . .
C19 C -0.1749(3) 0.62031(18) 0.4749(3) 0.1046(13) Uani 1 1 d . . . . .
H19A H -0.2081 0.6093 0.5269 0.126 Uiso 0.7 1 calc R U P B 1
H19B H -0.2141 0.6041 0.4284 0.126 Uiso 0.7 1 calc R U P B 1
H19C H -0.1176 0.6010 0.4980 0.126 Uiso 0.3 1 calc R U P C 2
H19D H -0.2204 0.6121 0.5189 0.126 Uiso 0.3 1 calc R U P C 2
C20 C -0.0958(4) 0.5697(3) 0.4738(4) 0.1092(17) Uani 0.7 1 d . . P D 1
H20A H -0.0587 0.5821 0.4253 0.164 Uiso 0.7 1 calc R U P D 1
H20B H -0.1150 0.5155 0.4707 0.164 Uiso 0.7 1 calc R U P D 1
H20C H -0.0608 0.5778 0.5246 0.164 Uiso 0.7 1 calc R U P D 1
C20B C -0.1957(11) 0.5718(8) 0.4163(10) 0.1092(17) Uani 0.3 1 d . . P D 2
H20D H -0.2517 0.5883 0.3896 0.164 Uiso 0.3 1 calc R U P D 2
H20E H -0.2037 0.5199 0.4401 0.164 Uiso 0.3 1 calc R U P D 2
H20F H -0.1476 0.5705 0.3748 0.164 Uiso 0.3 1 calc R U P D 2
C21 C -0.06541(12) 1.04223(11) 0.34768(11) 0.0422(4) Uani 1 1 d . . . . .
O1 O 0.09512(8) 0.74173(8) 0.31115(9) 0.0442(3) Uani 1 1 d . . . . .
O2 O -0.11140(8) 0.72482(7) 0.39753(8) 0.0419(3) Uani 1 1 d . . . . .
N1 N -0.05521(13) 1.10738(11) 0.33756(12) 0.0550(5) Uani 1 1 d . . . . .

loop_
_atom_site_aniso_label
_atom_site_aniso_U_11
_atom_site_aniso_U_22
_atom_site_aniso_U_33
_atom_site_aniso_U_23
_atom_site_aniso_U_13
_atom_site_aniso_U_12
C1 0.0393(8) 0.0391(9) 0.0411(10) 0.0069(7) -0.0091(7) 0.0066(7)
C2 0.0524(10) 0.0528(12) 0.0436(11) -0.0008(8) -0.0174(8) 0.0058(8)
C3 0.0470(10) 0.0530(12) 0.0625(14) 0.0005(10) -0.0220(9) -0.0038(8)
C4 0.0359(8) 0.0505(11) 0.0602(13) 0.0082(9) -0.0114(8) -0.0037(7)
C5 0.0337(7) 0.0383(9) 0.0477(10) 0.0056(8) -0.0054(7) 0.0051(6)
C6 0.0349(7) 0.0333(8) 0.0430(10) 0.0034(7) -0.0078(6) 0.0040(6)
C7 0.0316(7) 0.0457(10) 0.0502(11) 0.0030(8) 0.0014(7) 0.0016(7)
C8 0.0310(7) 0.0402(9) 0.0362(9) -0.0024(7) 0.0046(6) 0.0020(6)
C9 0.0355(7) 0.0397(9) 0.0385(9) -0.0002(7) -0.0003(6) 0.0076(6)
C10 0.0414(8) 0.0366(9) 0.0336(8) -0.0041(7) 0.0030(6) 0.0050(7)
C11 0.0421(8) 0.0392(9) 0.0317(8) -0.0051(7) -0.0012(6) 0.0012(6)
C12 0.0397(8) 0.0395(9) 0.0290(8) -0.0001(7) 0.0026(6) 0.0051(6)
C13 0.0375(7) 0.0347(9) 0.0321(8) -0.0010(6) 0.0071(6) 0.0032(6)
C14 0.0490(9) 0.0445(10) 0.0320(9) 0.0039(7) -0.0033(7) 0.0046(8)
C15 0.098(3) 0.0382(15) 0.085(4) -0.001(2) 0.013(2) -0.020(2)
C16 0.115(3) 0.057(2) 0.115(4) 0.014(2) 0.024(3) 0.017(2)
C17 0.172(7) 0.047(2) 0.177(8) 0.004(3) 0.037(5) 0.020(3)
C15B 0.098(3) 0.0382(15) 0.085(4) -0.001(2) 0.013(2) -0.020(2)
C16B 0.115(3) 0.057(2) 0.115(4) 0.014(2) 0.024(3) 0.017(2)
C17B 0.172(7) 0.047(2) 0.177(8) 0.004(3) 0.037(5) 0.020(3)
C18 0.0901(17) 0.0495(13) 0.0723(16) 0.0096(11) 0.0413(14) -0.0005(12)
C19 0.133(3) 0.0592(17) 0.122(3) 0.0273(18) 0.068(2) 0.0024(18)
C20 0.137(4) 0.074(3) 0.116(4) 0.014(3) 0.028(3) 0.001(3)
C20B 0.137(4) 0.074(3) 0.116(4) 0.014(3) 0.028(3) 0.001(3)
C21 0.0492(9) 0.0405(10) 0.0371(9) -0.0031(7) -0.0026(7) 0.0059(7)
O1 0.0416(6) 0.0423(7) 0.0488(8) -0.0057(6) -0.0010(5) -0.0063(5)
O2 0.0465(6) 0.0359(7) 0.0433(7) 0.0025(5) 0.0097(5) -0.0007(5)
N1 0.0696(11) 0.0402(10) 0.0553(11) -0.0014(8) -0.0036(8) 0.0021(8)

loop_
_atom_type_symbol
_atom_type_description
_atom_type_scat_dispersion_real
_atom_type_scat_dispersion_imag
_atom_type_scat_source
C C 0.0033 0.0016 'International Tables Vol C Tables 4.2.6.8 and 6.1.1.4'
H H 0.0000 0.0000 'International Tables Vol C Tables 4.2.6.8 and 6.1.1.4'
O O 0.0106 0.0060 'International Tables Vol C Tables 4.2.6.8 and 6.1.1.4'
N N 0.0061 0.0033 'International Tables Vol C Tables 4.2.6.8 and 6.1.1.4'

loop_
_geom_angle_atom_site_label_1
_geom_angle_atom_site_label_2
_geom_angle_atom_site_label_3
_geom_angle
_geom_angle_site_symmetry_1
_geom_angle_site_symmetry_3
C6 C1 C2 118.21(18) . .
C6 C1 C14 119.41(16) . .
C2 C1 C14 121.94(18) . .
C3 C2 C1 121.0(2) . .
C3 C2 H2 119.5 . .
C1 C2 H2 119.5 . .
C2 C3 C4 119.92(18) . .
C2 C3 H3 120.0 . .
C4 C3 H3 120.0 . .
C3 C4 C5 120.77(18) . .
C3 C4 H4 119.6 . .
C5 C4 H4 119.6 . .
C6 C5 C4 117.62(18) . .
C6 C5 C7 119.74(16) . .
C4 C5 C7 122.39(17) . .
O1 C6 C1 119.33(16) . .
O1 C6 C5 118.29(16) . .
C1 C6 C5 122.13(16) . .
C5 C7 C8 109.80(14) . 3
C5 C7 H7A 109.7 . .
C8 C7 H7A 109.7 3 .
C5 C7 H7B 109.7 . .
C8 C7 H7B 109.7 3 .
H7A C7 H7B 108.2 . .
C9 C8 C13 118.42(15) . .
C9 C8 C7 119.63(15) . 3
C13 C8 C7 121.89(16) . 3
C8 C9 C10 120.53(16) . .
C8 C9 H9 119.7 . .
C10 C9 H9 119.7 . .
C11 C10 C9 120.17(16) . .
C11 C10 C21 119.64(16) . .
C9 C10 C21 120.13(16) . .
C12 C11 C10 120.68(16) . .
C12 C11 H11 119.7 . .
C10 C11 H11 119.7 . .
C11 C12 C13 118.64(15) . .
C11 C12 C14 118.85(15) . .
C13 C12 C14 122.35(16) . .
O2 C13 C12 119.47(15) . .
O2 C13 C8 119.01(15) . .
C12 C13 C8 121.44(16) . .
C1 C14 C12 108.78(14) . .
C1 C14 H14A 109.9 . .
C12 C14 H14A 109.9 . .
C1 C14 H14B 109.9 . .
C12 C14 H14B 109.9 . .
H14A C14 H14B 108.3 . .
C16 C15 O1 116.4(4) . .
C16 C15 H15A 108.2 . .
O1 C15 H15A 108.2 . .
C16 C15 H15B 108.2 . .
O1 C15 H15B 108.2 . .
H15A C15 H15B 107.3 . .
C15 C16 C17 111.5(5) . .
C15 C16 H16A 109.3 . .
C17 C16 H16A 109.3 . .
C15 C16 H16B 109.3 . .
C17 C16 H16B 109.3 . .
H16A C16 H16B 108.0 . .
C16 C17 H17A 109.5 . .
C16 C17 H17B 109.5 . .
H17A C17 H17B 109.5 . .
C16 C17 H17C 109.5 . .
H17A C17 H17C 109.5 . .
H17B C17 H17C 109.5 . .
O1 C15B C16B 112.6(9) . .
O1 C15B H15C 109.1 . .
C16B C15B H15C 109.1 . .
O1 C15B H15D 109.1 . .
C16B C15B H15D 109.1 . .
H15C C15B H15D 107.8 . .
C17B C16B C15B 116.6(12) . .
C17B C16B H16C 108.1 . .
C15B C16B H16C 108.1 . .
C17B C16B H16D 108.1 . .
C15B C16B H16D 108.1 . .
H16C C16B H16D 107.3 . .
C16B C17B H17D 109.5 . .
C16B C17B H17E 109.5 . .
H17D C17B H17E 109.5 . .
C16B C17B H17F 109.5 . .
H17D C17B H17F 109.5 . .
H17E C17B H17F 109.5 . .
O2 C18 C19 109.8(2) . .
O2 C18 H18A 109.7 . .
C19 C18 H18A 109.7 . .
O2 C18 H18B 109.7 . .
C19 C18 H18B 109.7 . .
H18A C18 H18B 108.2 . .
C20B C19 C18 128.4(7) . .
C20 C19 C18 120.1(4) . .
C20 C19 H19A 107.3 . .
C18 C19 H19A 107.3 . .
C20 C19 H19B 107.3 . .
C18 C19 H19B 107.3 . .
H19A C19 H19B 106.9 . .
C20B C19 H19C 105.2 . .
C18 C19 H19C 105.2 . .
C20B C19 H19D 105.2 . .
C18 C19 H19D 105.2 . .
H19C C19 H19D 105.9 . .
C19 C20 H20A 109.5 . .
C19 C20 H20B 109.5 . .
H20A C20 H20B 109.5 . .
C19 C20 H20C 109.5 . .
H20A C20 H20C 109.5 . .
H20B C20 H20C 109.5 . .
C19 C20B H20D 109.5 . .
C19 C20B H20E 109.5 . .
H20D C20B H20E 109.5 . .
C19 C20B H20F 109.5 . .
H20D C20B H20F 109.5 . .
H20E C20B H20F 109.5 . .
N1 C21 C10 179.6(2) . .
C6 O1 C15B 113.1(7) . .
C6 O1 C15 116.1(3) . .
C13 O2 C18 113.91(15) . .

loop_
_geom_bond_atom_site_label_1
_geom_bond_atom_site_label_2
_geom_bond_distance
_geom_bond_site_symmetry_2
C1 C6 1.393(3) .
C1 C2 1.394(3) .
C1 C14 1.518(3) .
C2 C3 1.382(3) .
C2 H2 0.9500 .
C3 C4 1.391(3) .
C3 H3 0.9500 .
C4 C5 1.404(3) .
C4 H4 0.9500 .
C5 C6 1.400(2) .
C5 C7 1.507(3) .
C6 O1 1.375(2) .
C7 C8 1.524(2) 3
C7 H7A 0.9900 .
C7 H7B 0.9900 .
C8 C9 1.387(3) .
C8 C13 1.406(2) .
C8 C7 1.524(2) 3
C9 C10 1.396(2) .
C9 H9 0.9500 .
C10 C11 1.390(2) .
C10 C21 1.436(3) .
C11 C12 1.385(3) .
C11 H11 0.9500 .
C12 C13 1.400(2) .
C12 C14 1.527(2) .
C13 O2 1.375(2) .
C14 H14A 0.9900 .
C14 H14B 0.9900 .
C15 C16 1.425(7) .
C15 O1 1.432(5) .
C15 H15A 0.9900 .
C15 H15B 0.9900 .
C16 C17 1.547(7) .
C16 H16A 0.9900 .
C16 H16B 0.9900 .
C17 H17A 0.9800 .
C17 H17B 0.9800 .
C17 H17C 0.9800 .
C15B O1 1.380(14) .
C15B C16B 1.540(15) .
C15B H15C 0.9900 .
C15B H15D 0.9900 .
C16B C17B 1.484(16) .
C16B H16C 0.9900 .
C16B H16D 0.9900 .
C17B H17D 0.9800 .
C17B H17E 0.9800 .
C17B H17F 0.9800 .
C18 O2 1.433(3) .
C18 C19 1.484(4) .
C18 H18A 0.9900 .
C18 H18B 0.9900 .
C19 C20B 1.299(16) .
C19 C20 1.468(7) .
C19 H19A 0.9900 .
C19 H19B 0.9900 .
C19 H19C 0.9900 .
C19 H19D 0.9900 .
C20 H20A 0.9800 .
C20 H20B 0.9800 .
C20 H20C 0.9800 .
C20B H20D 0.9800 .
C20B H20E 0.9800 .
C20B H20F 0.9800 .
C21 N1 1.146(3) .

loop_
_geom_torsion_atom_site_label_1
_geom_torsion_atom_site_label_2
_geom_torsion_atom_site_label_3
_geom_torsion_atom_site_label_4
_geom_torsion
_geom_torsion_site_symmetry_1
_geom_torsion_site_symmetry_2
_geom_torsion_site_symmetry_3
_geom_torsion_site_symmetry_4
C6 C1 C2 C3 1.1(3) . . . .
C14 C1 C2 C3 -171.23(17) . . . .
C1 C2 C3 C4 2.5(3) . . . .
C2 C3 C4 C5 -1.9(3) . . . .
C3 C4 C5 C6 -2.4(3) . . . .
C3 C4 C5 C7 171.80(18) . . . .
C2 C1 C6 O1 -179.71(16) . . . .
C14 C1 C6 O1 -7.1(2) . . . .
C2 C1 C6 C5 -5.6(2) . . . .
C14 C1 C6 C5 166.91(15) . . . .
C4 C5 C6 O1 -179.63(16) . . . .
C7 C5 C6 O1 6.0(2) . . . .
C4 C5 C6 C1 6.2(2) . . . .
C7 C5 C6 C1 -168.12(16) . . . .
C6 C5 C7 C8 67.2(2) . . . 3
C4 C5 C7 C8 -106.92(19) . . . 3
C13 C8 C9 C10 0.4(2) . . . .
C7 C8 C9 C10 -176.87(15) 3 . . .
C8 C9 C10 C11 2.0(3) . . . .
C8 C9 C10 C21 179.08(16) . . . .
C9 C10 C11 C12 -1.5(2) . . . .
C21 C10 C11 C12 -178.62(16) . . . .
C10 C11 C12 C13 -1.3(2) . . . .
C10 C11 C12 C14 174.30(16) . . . .
C11 C12 C13 O2 -179.56(14) . . . .
C14 C12 C13 O2 5.0(2) . . . .
C11 C12 C13 C8 3.7(2) . . . .
C14 C12 C13 C8 -171.75(15) . . . .
C9 C8 C13 O2 -179.99(14) . . . .
C7 C8 C13 O2 -2.8(2) 3 . . .
C9 C8 C13 C12 -3.2(2) . . . .
C7 C8 C13 C12 173.96(15) 3 . . .
C6 C1 C14 C12 -66.9(2) . . . .
C2 C1 C14 C12 105.41(19) . . . .
C11 C12 C14 C1 -51.6(2) . . . .
C13 C12 C14 C1 123.78(18) . . . .
O1 C15 C16 C17 -167.2(5) . . . .
O1 C15B C16B C17B 165.8(14) . . . .
O2 C18 C19 C20B -45.8(10) . . . .
O2 C18 C19 C20 53.6(5) . . . .
C1 C6 O1 C15B -107.4(5) . . . .
C5 C6 O1 C15B 78.3(5) . . . .
C1 C6 O1 C15 -78.8(3) . . . .
C5 C6 O1 C15 107.0(3) . . . .
C16B C15B O1 C6 103.3(11) . . . .
C16B C15B O1 C15 1.0(10) . . . .
C16 C15 O1 C6 -94.5(5) . . . .
C16 C15 O1 C15B -4.7(16) . . . .
C12 C13 O2 C18 89.8(2) . . . .
C8 C13 O2 C18 -93.4(2) . . . .
C19 C18 O2 C13 177.9(3) . . . .

loop_
_platon_squeeze_void_nr
_platon_squeeze_void_average_x
_platon_squeeze_void_average_y
_platon_squeeze_void_average_z
_platon_squeeze_void_volume
_platon_squeeze_void_count_electrons
1 0.000 0.327 0.250 154.9 44.7
2 0.000 0.673 0.750 154.9 44.7
3 0.500 0.673 0.250 154.8 44.7
4 0.500 0.327 0.750 154.8 44.7
